data_1554457
loop_
_publ_author_name
'Khasiyatullina, Nadezhda R.'
'Baronova, Tamara A.'
'Mironova, Ekaterina V.'
'Fayzullin, Robert R.'
'Litvinov, Igor A.'
'Efimov, Sergey V.'
'Musin, Rashid Z.'
'Klochkov, Vladimir V.'
'Mironov, Vladimir F.'

_publ_section_title
;
 Tandem dihetero-Diels--Alder and Huisgen cycloaddition reactions.
 Synthesis, crystal structure and hydrolysis of the novel cage
 phosphoranes
;
_journal_issue 21
_journal_name_full 'Organic Chemistry Frontiers'
_journal_page_first 3113
_journal_paper_doi 10.1039/C8QO00915E
_journal_volume 5
_journal_year 2018
_chemical_formula_moiety 'C24 H21 F6 O9 P'
_chemical_formula_sum 'C24 H21 F6 O9 P'
_chemical_formula_weight 598.38
_chemical_melting_point 407
_chemical_name_systematic
'1,1- phenylenedioxa-5-phenyl-3,7-bis(ethoxycarbonyl)-3,7-bis(trifluoromethyl)-1-phospha-2,6,8-trioxabicyclo[4.3.2(1,5)]octane'
_chemical_properties_physical 'hygroscopic, air-sensitive'
_space_group_crystal_system triclinic
_space_group_IT_number 2
_space_group_name_Hall '-P 1'
_space_group_name_H-M_alt 'P -1'
_atom_sites_solution_hydrogens geom
_audit_creation_method SHELXL-2018/3
_audit_update_record
;
2018-06-27 deposited with the CCDC.
2018-09-26 downloaded from the CCDC.
;
_cell_angle_alpha 101.788(3)
_cell_angle_beta 99.647(3)
_cell_angle_gamma 106.558(3)
_cell_formula_units_Z 2
_cell_length_a 10.7892(6)
_cell_length_b 11.1562(6)
_cell_length_c 11.7122(6)
_cell_measurement_reflns_used 7323
_cell_measurement_temperature 293(2)
_cell_measurement_theta_max 22.03
_cell_measurement_theta_min 2.98
_cell_volume 1283.93(12)
_computing_cell_refinement 'APEX2 v2014.11-0 (Bruker AXS)'
_computing_data_collection 'APEX2 v2014.11-0 (Bruker AXS)'
_computing_data_reduction 'APEX2 v2014.11-0 (Bruker AXS)'
_computing_molecular_graphics
;
WinGX (Farrugia, 2012); Olex2 (Dolomanov et al., 2009);
ORTEP-3 (Farrugia, 2012); PLATON (Spek, 2009)
;
_computing_publication_material 'enCIFer (Allen, 2004)'
_computing_structure_refinement 'SHELXL-2018/3 (Sheldrick, 2015)'
_computing_structure_solution 'SHELXT-2018/2 (Sheldrick, 2015)'
_diffrn_ambient_temperature 293(2)
_diffrn_measured_fraction_theta_full 0.965
_diffrn_measured_fraction_theta_max 0.964
_diffrn_measurement_device_type 'Bruker APEX-II CCD'
_diffrn_measurement_method '\f and \w scans'
_diffrn_radiation_probe x-ray
_diffrn_radiation_type MoK\a
_diffrn_radiation_wavelength 0.71073
_diffrn_reflns_av_R_equivalents 0.0572
_diffrn_reflns_av_unetI/netI 0.0422
_diffrn_reflns_Laue_measured_fraction_full 0.965
_diffrn_reflns_Laue_measured_fraction_max 0.964
_diffrn_reflns_limit_h_max 12
_diffrn_reflns_limit_h_min -12
_diffrn_reflns_limit_k_max 13
_diffrn_reflns_limit_k_min -13
_diffrn_reflns_limit_l_max 13
_diffrn_reflns_limit_l_min -14
_diffrn_reflns_number 38254
_diffrn_reflns_point_group_measured_fraction_full 0.965
_diffrn_reflns_point_group_measured_fraction_max 0.964
_diffrn_reflns_theta_full 25.242
_diffrn_reflns_theta_max 25.283
_diffrn_reflns_theta_min 2.977
_diffrn_source 'sealed tube'
_exptl_absorpt_coefficient_mu 0.203
_exptl_absorpt_correction_T_max 0.7372
_exptl_absorpt_correction_T_min 0.6818
_exptl_absorpt_correction_type multi-scan
_exptl_absorpt_process_details SADABS-2014/5
_exptl_crystal_colour colorless
_exptl_crystal_density_diffrn 1.548
_exptl_crystal_description prism
_exptl_crystal_F_000 612
_exptl_crystal_recrystallization_method 'crystallized from a pentane-dichloromethane solution'
_exptl_crystal_size_max 0.422
_exptl_crystal_size_mid 0.203
_exptl_crystal_size_min 0.134
_refine_diff_density_max 0.216
_refine_diff_density_min -0.275
_refine_diff_density_rms 0.045
_refine_ls_extinction_method none
_refine_ls_goodness_of_fit_ref 1.027
_refine_ls_hydrogen_treatment constr
_refine_ls_matrix_type full
_refine_ls_number_parameters 383
_refine_ls_number_reflns 4510
_refine_ls_number_restraints 55
_refine_ls_restrained_S_all 1.031
_refine_ls_R_factor_all 0.0813
_refine_ls_R_factor_gt 0.0442
_refine_ls_shift/su_max 0.000
_refine_ls_shift/su_mean 0.000
_refine_ls_structure_factor_coef Fsqd
_refine_ls_weighting_details 'w=1/[\s^2^(Fo^2^)+(0.0620P)^2^+0.2259P] where P=(Fo^2^+2Fc^2^)/3'
_refine_ls_weighting_scheme calc
_refine_ls_wR_factor_gt 0.1057
_refine_ls_wR_factor_ref 0.1222
_reflns_Friedel_coverage 0.000
_reflns_number_gt 2940
_reflns_number_total 4510
_reflns_threshold_expression 'I > 2\s(I)'
_cod_data_source_file c8qo00915e2.cif
_cod_data_source_block khas17_1
_cod_database_code 1554457
_shelx_shelxl_version_number 2018/3
_shelx_space_group_comment
;
The symmetry employed for this shelxl refinement is uniquely defined
by the following loop, which should always be used as a source of
symmetry information in preference to the above space-group names.
They are only intended as comments.
;
_shelx_estimated_absorpt_t_min 0.919
_shelx_estimated_absorpt_t_max 0.973

loop_
_space_group_symop_operation_xyz
'x, y, z'
'-x, -y, -z'

loop_
_atom_site_label
_atom_site_type_symbol
_atom_site_fract_x
_atom_site_fract_y
_atom_site_fract_z
_atom_site_U_iso_or_equiv
_atom_site_adp_type
_atom_site_occupancy
_atom_site_site_symmetry_order
_atom_site_calc_flag
_atom_site_refinement_flags_posn
_atom_site_refinement_flags_adp
_atom_site_refinement_flags_occupancy
_atom_site_disorder_assembly
_atom_site_disorder_group
P1 P 0.34942(6) 0.73797(6) 0.63207(5) 0.0401(2) Uani 1 1 d . . . . .
F1 F 0.33825(18) 1.05970(14) 0.87616(16) 0.0752(5) Uani 1 1 d . . . . .
F2 F 0.1712(2) 1.02772(17) 0.73374(19) 0.0927(6) Uani 1 1 d . . . . .
F3 F 0.1423(2) 0.98224(17) 0.89902(19) 0.0942(6) Uani 1 1 d . . . . .
F4 F 0.47414(17) 0.52170(14) 0.66751(15) 0.0696(5) Uani 1 1 d . . . . .
F5 F 0.59473(18) 0.65453(16) 0.59077(15) 0.0763(5) Uani 1 1 d . . . . .
F6 F 0.66731(17) 0.64691(17) 0.77103(17) 0.0792(5) Uani 1 1 d . . . . .
O1 O 0.44731(17) 0.83283(15) 0.56580(14) 0.0512(5) Uani 1 1 d . . . . .
O2 O 0.30260(15) 0.85558(14) 0.68858(14) 0.0431(4) Uani 1 1 d . . . . .
O3 O 0.26822(16) 0.63600(15) 0.50453(13) 0.0448(4) Uani 1 1 d . . . . .
O6 O 0.45103(15) 0.70556(15) 0.84035(13) 0.0431(4) Uani 1 1 d . . . . .
O8 O 0.25853(14) 0.63142(14) 0.69219(12) 0.0377(4) Uani 1 1 d . . . . .
O14 O -0.0071(2) 0.7076(2) 0.7542(2) 0.0868(7) Uani 1 1 d . . . . .
O24 O 0.58174(19) 0.96076(18) 0.86589(17) 0.0649(5) Uani 1 1 d . . . . .
O25 O 0.70158(19) 0.89712(18) 0.74249(19) 0.0721(6) Uani 1 1 d . . . . .
C3 C 0.2166(2) 0.8408(2) 0.7703(2) 0.0457(6) Uani 1 1 d . . . . .
C4 C 0.2685(3) 0.7873(2) 0.8708(2) 0.0458(6) Uani 1 1 d . . . . .
H4A H 0.200567 0.762902 0.914425 0.055 Uiso 1 1 calc R U . . .
H4B H 0.346018 0.853695 0.926657 0.055 Uiso 1 1 calc R U . . .
C5 C 0.3063(2) 0.6680(2) 0.81822(19) 0.0376(6) Uani 1 1 d . . . . .
C7 C 0.4984(2) 0.7415(2) 0.7437(2) 0.0414(6) Uani 1 1 d . . . . .
C8 C 0.4154(3) 0.7846(2) 0.4425(2) 0.0455(6) Uani 1 1 d . . . . .
C9 C 0.4758(3) 0.8357(3) 0.3614(3) 0.0598(8) Uani 1 1 d . . . . .
H9 H 0.547618 0.912557 0.385205 0.072 Uiso 1 1 calc R U . . .
C10 C 0.4238(3) 0.7664(3) 0.2412(3) 0.0664(8) Uani 1 1 d . . . . .
H10 H 0.462218 0.797559 0.183092 0.080 Uiso 1 1 calc R U . . .
C11 C 0.3177(3) 0.6535(3) 0.2062(2) 0.0614(8) Uani 1 1 d . . . . .
H11 H 0.285430 0.610177 0.124993 0.074 Uiso 1 1 calc R U . . .
C12 C 0.2576(3) 0.6025(3) 0.2890(2) 0.0496(7) Uani 1 1 d . . . . .
H12 H 0.185535 0.525905 0.266007 0.060 Uiso 1 1 calc R U . . .
C13 C 0.3101(2) 0.6713(2) 0.4063(2) 0.0414(6) Uani 1 1 d . . . . .
C14 C 0.0725(3) 0.7577(3) 0.7033(3) 0.0617(8) Uani 1 1 d D . . . .
O15 O 0.04942(19) 0.75202(19) 0.5885(2) 0.0773(6) Uani 1 1 d D U . . .
C15 C -0.0992(8) 0.6862(13) 0.5363(11) 0.069(3) Uani 0.518(19) 1 d D U P A 1
H15A H -0.124012 0.593274 0.526353 0.083 Uiso 0.518(19) 1 calc R U P A 1
H15B H -0.149568 0.721083 0.587457 0.083 Uiso 0.518(19) 1 calc R U P A 1
C16 C -0.1221(17) 0.7160(18) 0.4182(10) 0.084(5) Uani 0.518(19) 1 d D U P A 1
H16A H -0.095645 0.808343 0.430326 0.126 Uiso 0.518(19) 1 calc R U P A 1
H16B H -0.214915 0.677660 0.378350 0.126 Uiso 0.518(19) 1 calc R U P A 1
H16C H -0.070518 0.681363 0.369638 0.126 Uiso 0.518(19) 1 calc R U P A 1
C15' C -0.0659(13) 0.6569(10) 0.4888(15) 0.081(4) Uani 0.482(19) 1 d D U P A 2
H15C H -0.034722 0.620406 0.421207 0.097 Uiso 0.482(19) 1 calc R U P A 2
H15D H -0.116525 0.586878 0.517076 0.097 Uiso 0.482(19) 1 calc R U P A 2
C16' C -0.1477(17) 0.7376(18) 0.4550(17) 0.089(5) Uani 0.482(19) 1 d D U P A 2
H16D H -0.168627 0.780591 0.525248 0.133 Uiso 0.482(19) 1 calc R U P A 2
H16E H -0.228679 0.682955 0.397291 0.133 Uiso 0.482(19) 1 calc R U P A 2
H16F H -0.098378 0.801153 0.420565 0.133 Uiso 0.482(19) 1 calc R U P A 2
C17 C 0.2180(3) 0.9793(3) 0.8197(3) 0.0627(8) Uani 1 1 d . . . . .
C18 C 0.2574(2) 0.5507(2) 0.86546(19) 0.0394(6) Uani 1 1 d . . . . .
C19 C 0.3387(3) 0.4807(2) 0.8967(2) 0.0517(7) Uani 1 1 d . . . . .
H19 H 0.426935 0.507276 0.891468 0.062 Uiso 1 1 calc R U . . .
C20 C 0.2897(3) 0.3717(3) 0.9356(3) 0.0629(8) Uani 1 1 d . . . . .
H20 H 0.345539 0.325780 0.956949 0.075 Uiso 1 1 calc R U . . .
C21 C 0.1599(3) 0.3305(3) 0.9432(3) 0.0656(8) Uani 1 1 d . . . . .
H21 H 0.127785 0.257410 0.970037 0.079 Uiso 1 1 calc R U . . .
C22 C 0.0774(3) 0.3979(3) 0.9108(3) 0.0619(8) Uani 1 1 d . . . . .
H22 H -0.011281 0.369761 0.914742 0.074 Uiso 1 1 calc R U . . .
C23 C 0.1259(3) 0.5078(2) 0.8722(2) 0.0517(7) Uani 1 1 d . . . . .
H23 H 0.069528 0.553152 0.850721 0.062 Uiso 1 1 calc R U . . .
C24 C 0.5996(2) 0.8810(3) 0.7923(2) 0.0478(6) Uani 1 1 d . . . . .
C25 C 0.8007(3) 1.0265(3) 0.7774(4) 0.0985(13) Uani 1 1 d D . . . .
H25A H 0.762252 1.090382 0.810460 0.118 Uiso 1 1 calc R U . . .
H25B H 0.875871 1.030713 0.838437 0.118 Uiso 1 1 calc R U . . .
C26 C 0.8447(4) 1.0538(4) 0.6732(4) 0.1234(16) Uani 1 1 d D . . . .
H26A H 0.886776 0.992930 0.643361 0.185 Uiso 1 1 calc R U . . .
H26B H 0.907098 1.140260 0.694660 0.185 Uiso 1 1 calc R U . . .
H26C H 0.769400 1.046368 0.612056 0.185 Uiso 1 1 calc R U . . .
C27 C 0.5601(3) 0.6414(3) 0.6923(3) 0.0549(7) Uani 1 1 d . . . . .

loop_
_atom_site_aniso_label
_atom_site_aniso_U_11
_atom_site_aniso_U_22
_atom_site_aniso_U_33
_atom_site_aniso_U_23
_atom_site_aniso_U_13
_atom_site_aniso_U_12
P1 0.0429(4) 0.0322(4) 0.0380(4) 0.0084(3) 0.0072(3) 0.0037(3)
F1 0.0771(12) 0.0388(9) 0.0995(13) 0.0046(9) 0.0230(10) 0.0128(9)
F2 0.1116(15) 0.0612(11) 0.1203(16) 0.0376(11) 0.0180(13) 0.0475(11)
F3 0.1019(14) 0.0681(12) 0.1409(17) 0.0272(12) 0.0731(14) 0.0464(11)
F4 0.0771(11) 0.0409(9) 0.0901(12) 0.0071(8) 0.0330(9) 0.0183(9)
F5 0.0887(12) 0.0698(11) 0.0797(12) 0.0129(9) 0.0495(10) 0.0284(10)
F6 0.0632(11) 0.0796(12) 0.1002(13) 0.0158(10) 0.0136(10) 0.0408(10)
O1 0.0581(11) 0.0402(10) 0.0403(10) 0.0088(8) 0.0125(8) -0.0055(8)
O2 0.0446(9) 0.0339(9) 0.0493(10) 0.0128(8) 0.0108(8) 0.0100(8)
O3 0.0526(10) 0.0357(9) 0.0349(9) 0.0091(7) 0.0069(8) 0.0001(8)
O6 0.0379(9) 0.0489(10) 0.0415(9) 0.0130(8) 0.0079(7) 0.0133(8)
O8 0.0414(9) 0.0333(9) 0.0343(9) 0.0102(7) 0.0063(7) 0.0069(7)
O14 0.0474(12) 0.0875(16) 0.134(2) 0.0551(15) 0.0258(13) 0.0146(12)
O24 0.0618(12) 0.0481(11) 0.0648(12) -0.0069(10) 0.0137(10) 0.0042(10)
O25 0.0485(11) 0.0569(12) 0.0968(15) 0.0046(11) 0.0316(11) -0.0007(10)
C3 0.0420(14) 0.0389(14) 0.0586(16) 0.0161(12) 0.0153(12) 0.0129(11)
C4 0.0517(15) 0.0412(14) 0.0466(15) 0.0100(12) 0.0176(12) 0.0164(12)
C5 0.0376(13) 0.0418(14) 0.0319(13) 0.0094(11) 0.0085(10) 0.0109(11)
C7 0.0438(14) 0.0391(14) 0.0422(14) 0.0100(11) 0.0159(11) 0.0126(11)
C8 0.0563(16) 0.0378(14) 0.0429(15) 0.0148(12) 0.0171(13) 0.0102(13)
C9 0.0708(19) 0.0474(16) 0.0610(19) 0.0221(15) 0.0250(15) 0.0086(14)
C10 0.090(2) 0.069(2) 0.0519(18) 0.0297(16) 0.0337(17) 0.0259(19)
C11 0.081(2) 0.0595(18) 0.0425(16) 0.0137(14) 0.0196(15) 0.0186(17)
C12 0.0577(16) 0.0462(15) 0.0414(15) 0.0104(13) 0.0088(13) 0.0144(13)
C13 0.0524(15) 0.0374(14) 0.0377(14) 0.0165(11) 0.0139(12) 0.0135(12)
C14 0.0427(16) 0.0522(18) 0.094(3) 0.0331(17) 0.0089(17) 0.0154(14)
O15 0.0583(13) 0.0605(13) 0.0910(16) 0.0328(12) -0.0155(11) -0.0035(10)
C15 0.049(4) 0.063(5) 0.079(6) 0.023(5) 0.000(4) -0.002(3)
C16 0.093(9) 0.076(7) 0.050(6) 0.005(5) -0.007(5) 0.002(6)
C15' 0.051(5) 0.074(6) 0.087(7) 0.012(5) -0.011(5) -0.005(4)
C16' 0.060(6) 0.107(9) 0.077(10) 0.005(8) -0.008(7) 0.023(5)
C17 0.064(2) 0.0480(18) 0.086(2) 0.0194(17) 0.0294(18) 0.0253(16)
C18 0.0477(15) 0.0380(14) 0.0307(12) 0.0083(11) 0.0094(11) 0.0121(12)
C19 0.0561(16) 0.0488(16) 0.0530(16) 0.0192(13) 0.0134(13) 0.0177(14)
C20 0.074(2) 0.0494(17) 0.0697(19) 0.0249(15) 0.0121(16) 0.0244(16)
C21 0.082(2) 0.0480(17) 0.0647(19) 0.0249(15) 0.0189(17) 0.0110(17)
C22 0.0599(18) 0.0567(18) 0.0706(19) 0.0250(16) 0.0255(15) 0.0104(15)
C23 0.0540(16) 0.0483(16) 0.0546(16) 0.0205(13) 0.0150(13) 0.0139(13)
C24 0.0399(15) 0.0486(16) 0.0467(15) 0.0074(13) 0.0059(12) 0.0086(13)
C25 0.063(2) 0.066(2) 0.132(3) -0.001(2) 0.034(2) -0.0164(18)
C26 0.109(3) 0.087(3) 0.168(4) 0.041(3) 0.060(3) 0.003(2)
C27 0.0528(17) 0.0512(18) 0.0606(18) 0.0114(14) 0.0200(15) 0.0159(14)

loop_
_atom_type_symbol
_atom_type_description
_atom_type_scat_dispersion_real
_atom_type_scat_dispersion_imag
_atom_type_scat_source
C C 0.0033 0.0016 'International Tables Vol C Tables 4.2.6.8 and 6.1.1.4'
H H 0.0000 0.0000 'International Tables Vol C Tables 4.2.6.8 and 6.1.1.4'
O O 0.0106 0.0060 'International Tables Vol C Tables 4.2.6.8 and 6.1.1.4'
F F 0.0171 0.0103 'International Tables Vol C Tables 4.2.6.8 and 6.1.1.4'
P P 0.1023 0.0942 'International Tables Vol C Tables 4.2.6.8 and 6.1.1.4'

loop_
_geom_angle_atom_site_label_1
_geom_angle_atom_site_label_2
_geom_angle_atom_site_label_3
_geom_angle
O2 P1 O3 121.68(9)
O2 P1 O8 95.66(8)
O3 P1 O8 85.65(8)
O2 P1 O1 90.41(9)
O3 P1 O1 91.49(8)
O8 P1 O1 173.92(9)
O2 P1 C7 107.72(9)
O3 P1 C7 130.49(10)
O8 P1 C7 86.53(9)
O1 P1 C7 91.27(10)
C8 O1 P1 112.66(14)
C3 O2 P1 120.22(14)
C13 O3 P1 114.12(14)
C7 O6 C5 112.50(16)
C5 O8 P1 110.36(13)
C24 O25 C25 117.2(2)
O2 C3 C4 112.04(19)
O2 C3 C17 103.07(19)
C4 C3 C17 111.0(2)
O2 C3 C14 111.4(2)
C4 C3 C14 111.4(2)
C17 C3 C14 107.6(2)
C3 C4 C5 109.99(19)
C3 C4 H4A 109.7
C5 C4 H4A 109.7
C3 C4 H4B 109.7
C5 C4 H4B 109.7
H4A C4 H4B 108.2
O8 C5 O6 105.77(16)
O8 C5 C18 108.96(17)
O6 C5 C18 108.02(18)
O8 C5 C4 108.48(18)
O6 C5 C4 108.95(18)
C18 C5 C4 116.17(18)
O6 C7 C27 107.06(19)
O6 C7 C24 107.61(19)
C27 C7 C24 113.2(2)
O6 C7 P1 106.23(14)
C27 C7 P1 111.73(17)
C24 C7 P1 110.60(16)
C9 C8 C13 121.2(2)
C9 C8 O1 128.1(2)
C13 C8 O1 110.7(2)
C8 C9 C10 116.3(3)
C8 C9 H9 121.8
C10 C9 H9 121.8
C11 C10 C9 121.8(3)
C11 C10 H10 119.1
C9 C10 H10 119.1
C10 C11 C12 121.4(3)
C10 C11 H11 119.3
C12 C11 H11 119.3
C13 C12 C11 116.0(2)
C13 C12 H12 122.0
C11 C12 H12 122.0
C12 C13 C8 123.2(2)
C12 C13 O3 125.8(2)
C8 C13 O3 111.0(2)
O14 C14 O15 125.9(3)
O14 C14 C3 122.0(3)
O15 C14 C3 112.1(3)
C14 O15 C15' 127.7(8)
C14 O15 C15 107.2(5)
C16 C15 O15 103.7(9)
C16 C15 H15A 111.0
O15 C15 H15A 111.0
C16 C15 H15B 111.0
O15 C15 H15B 111.0
H15A C15 H15B 109.0
C15 C16 H16A 109.5
C15 C16 H16B 109.5
H16A C16 H16B 109.5
C15 C16 H16C 109.5
H16A C16 H16C 109.5
H16B C16 H16C 109.5
C16' C15' O15 103.6(10)
C16' C15' H15C 111.0
O15 C15' H15C 111.0
C16' C15' H15D 111.0
O15 C15' H15D 111.0
H15C C15' H15D 109.0
C15' C16' H16D 109.5
C15' C16' H16E 109.5
H16D C16' H16E 109.5
C15' C16' H16F 109.5
H16D C16' H16F 109.5
H16E C16' H16F 109.5
F1 C17 F2 107.3(2)
F1 C17 F3 106.7(3)
F2 C17 F3 107.3(2)
F1 C17 C3 112.5(2)
F2 C17 C3 112.2(2)
F3 C17 C3 110.4(2)
C19 C18 C23 118.5(2)
C19 C18 C5 121.9(2)
C23 C18 C5 119.5(2)
C20 C19 C18 120.5(3)
C20 C19 H19 119.8
C18 C19 H19 119.8
C21 C20 C19 120.6(3)
C21 C20 H20 119.7
C19 C20 H20 119.7
C20 C21 C22 119.6(3)
C20 C21 H21 120.2
C22 C21 H21 120.2
C21 C22 C23 120.1(3)
C21 C22 H22 119.9
C23 C22 H22 119.9
C18 C23 C22 120.6(3)
C18 C23 H23 119.7
C22 C23 H23 119.7
O24 C24 O25 126.4(2)
O24 C24 C7 121.3(2)
O25 C24 C7 112.3(2)
C26 C25 O25 108.9(3)
C26 C25 H25A 109.9
O25 C25 H25A 109.9
C26 C25 H25B 109.9
O25 C25 H25B 109.9
H25A C25 H25B 108.3
C25 C26 H26A 109.5
C25 C26 H26B 109.5
H26A C26 H26B 109.5
C25 C26 H26C 109.5
H26A C26 H26C 109.5
H26B C26 H26C 109.5
F5 C27 F6 108.2(2)
F5 C27 F4 106.4(2)
F6 C27 F4 106.8(2)
F5 C27 C7 113.5(2)
F6 C27 C7 111.2(2)
F4 C27 C7 110.6(2)

loop_
_geom_bond_atom_site_label_1
_geom_bond_atom_site_label_2
_geom_bond_distance
P1 O2 1.5968(17)
P1 O3 1.6100(16)
P1 O8 1.6672(16)
P1 O1 1.6766(17)
P1 C7 1.880(2)
F1 C17 1.316(3)
F2 C17 1.330(3)
F3 C17 1.337(3)
F4 C27 1.332(3)
F5 C27 1.328(3)
F6 C27 1.330(3)
O1 C8 1.380(3)
O2 C3 1.442(3)
O3 C13 1.393(3)
O6 C7 1.403(3)
O6 C5 1.458(3)
O8 C5 1.411(3)
O14 C14 1.200(3)
O24 C24 1.188(3)
O25 C24 1.315(3)
O25 C25 1.458(3)
C3 C4 1.521(3)
C3 C17 1.530(4)
C3 C14 1.538(4)
C4 C5 1.542(3)
C4 H4A 0.9700
C4 H4B 0.9700
C5 C18 1.516(3)
C7 C27 1.529(4)
C7 C24 1.549(3)
C8 C9 1.367(3)
C8 C13 1.367(3)
C9 C10 1.392(4)
C9 H9 0.9300
C10 C11 1.369(4)
C10 H10 0.9300
C11 C12 1.382(3)
C11 H11 0.9300
C12 C13 1.363(3)
C12 H12 0.9300
C14 O15 1.311(4)
O15 C15' 1.514(8)
O15 C15 1.516(8)
C15 C16 1.485(10)
C15 H15A 0.9700
C15 H15B 0.9700
C16 H16A 0.9600
C16 H16B 0.9600
C16 H16C 0.9600
C15' C16' 1.493(11)
C15' H15C 0.9700
C15' H15D 0.9700
C16' H16D 0.9600
C16' H16E 0.9600
C16' H16F 0.9600
C18 C19 1.383(3)
C18 C23 1.384(3)
C19 C20 1.381(4)
C19 H19 0.9300
C20 C21 1.368(4)
C20 H20 0.9300
C21 C22 1.374(4)
C21 H21 0.9300
C22 C23 1.386(4)
C22 H22 0.9300
C23 H23 0.9300
C25 C26 1.438(5)
C25 H25A 0.9700
C25 H25B 0.9700
C26 H26A 0.9600
C26 H26B 0.9600
C26 H26C 0.9600

loop_
_geom_torsion_atom_site_label_1
_geom_torsion_atom_site_label_2
_geom_torsion_atom_site_label_3
_geom_torsion_atom_site_label_4
_geom_torsion
O2 P1 O1 C8 -121.28(17)
O3 P1 O1 C8 0.43(17)
C7 P1 O1 C8 130.99(17)
O3 P1 O2 C3 92.58(17)
O8 P1 O2 C3 4.21(17)
O1 P1 O2 C3 -175.42(16)
C7 P1 O2 C3 -83.95(17)
O2 P1 O3 C13 90.03(17)
O8 P1 O3 C13 -176.00(16)
O1 P1 O3 C13 -1.37(17)
C7 P1 O3 C13 -94.32(18)
O2 P1 O8 C5 -67.26(15)
O3 P1 O8 C5 171.30(15)
C7 P1 O8 C5 40.23(15)
P1 O2 C3 C4 50.5(2)
P1 O2 C3 C17 169.88(17)
P1 O2 C3 C14 -75.0(2)
O2 C3 C4 C5 -48.3(3)
C17 C3 C4 C5 -162.9(2)
C14 C3 C4 C5 77.2(3)
P1 O8 C5 O6 -44.34(19)
P1 O8 C5 C18 -160.24(15)
P1 O8 C5 C4 72.41(19)
C7 O6 C5 O8 22.7(2)
C7 O6 C5 C18 139.23(18)
C7 O6 C5 C4 -93.8(2)
C3 C4 C5 O8 -10.6(3)
C3 C4 C5 O6 104.1(2)
C3 C4 C5 C18 -133.7(2)
C5 O6 C7 C27 -114.7(2)
C5 O6 C7 C24 123.31(19)
C5 O6 C7 P1 4.8(2)
O2 P1 C7 O6 69.76(16)
O3 P1 C7 O6 -106.35(16)
O8 P1 C7 O6 -25.08(14)
O1 P1 C7 O6 160.60(14)
O2 P1 C7 C27 -173.83(16)
O3 P1 C7 C27 10.1(2)
O8 P1 C7 C27 91.34(18)
O1 P1 C7 C27 -82.99(18)
O2 P1 C7 C24 -46.73(19)
O3 P1 C7 C24 137.15(16)
O8 P1 C7 C24 -141.57(17)
O1 P1 C7 C24 44.11(17)
P1 O1 C8 C9 -178.8(2)
P1 O1 C8 C13 0.6(3)
C13 C8 C9 C10 0.2(4)
O1 C8 C9 C10 179.6(3)
C8 C9 C10 C11 0.3(5)
C9 C10 C11 C12 -0.4(5)
C10 C11 C12 C13 0.1(4)
C11 C12 C13 C8 0.4(4)
C11 C12 C13 O3 -177.8(2)
C9 C8 C13 C12 -0.5(4)
O1 C8 C13 C12 179.9(2)
C9 C8 C13 O3 177.9(2)
O1 C8 C13 O3 -1.6(3)
P1 O3 C13 C12 -179.6(2)
P1 O3 C13 C8 2.0(3)
O2 C3 C14 O14 161.7(2)
C4 C3 C14 O14 35.8(4)
C17 C3 C14 O14 -86.1(3)
O2 C3 C14 O15 -19.6(3)
C4 C3 C14 O15 -145.5(2)
C17 C3 C14 O15 92.7(3)
O14 C14 O15 C15' -17.3(9)
C3 C14 O15 C15' 164.0(7)
O14 C14 O15 C15 7.3(7)
C3 C14 O15 C15 -171.4(7)
C14 O15 C15 C16 164.8(13)
C14 O15 C15' C16' 108.9(14)
O2 C3 C17 F1 -60.4(3)
C4 C3 C17 F1 59.7(3)
C14 C3 C17 F1 -178.2(3)
O2 C3 C17 F2 60.8(3)
C4 C3 C17 F2 -179.1(2)
C14 C3 C17 F2 -57.0(3)
O2 C3 C17 F3 -179.5(2)
C4 C3 C17 F3 -59.4(3)
C14 C3 C17 F3 62.7(3)
O8 C5 C18 C19 101.3(2)
O6 C5 C18 C19 -13.1(3)
C4 C5 C18 C19 -135.8(2)
O8 C5 C18 C23 -75.4(3)
O6 C5 C18 C23 170.2(2)
C4 C5 C18 C23 47.4(3)
C23 C18 C19 C20 -1.0(4)
C5 C18 C19 C20 -177.8(2)
C18 C19 C20 C21 0.5(4)
C19 C20 C21 C22 0.5(4)
C20 C21 C22 C23 -0.8(4)
C19 C18 C23 C22 0.7(4)
C5 C18 C23 C22 177.5(2)
C21 C22 C23 C18 0.2(4)
C25 O25 C24 O24 -2.2(4)
C25 O25 C24 C7 177.3(3)
O6 C7 C24 O24 -38.5(3)
C27 C7 C24 O24 -156.6(3)
P1 C7 C24 O24 77.2(3)
O6 C7 C24 O25 141.9(2)
C27 C7 C24 O25 23.8(3)
P1 C7 C24 O25 -102.4(2)
C24 O25 C25 C26 -141.2(3)
O6 C7 C27 F5 172.3(2)
C24 C7 C27 F5 -69.3(3)
P1 C7 C27 F5 56.3(3)
O6 C7 C27 F6 -65.6(3)
C24 C7 C27 F6 52.9(3)
P1 C7 C27 F6 178.52(17)
O6 C7 C27 F4 52.9(3)
C24 C7 C27 F4 171.3(2)
P1 C7 C27 F4 -63.0(3)
